data_2000257
loop_
_publ_author_name
'Sachleben, R. A.'
'Burns, J. H.'

_publ_section_title
;
 Lithium dibenzo-14-crown-4-acetate--ethanol (2/1)
;
_journal_issue 9
_journal_name_full 'Acta Crystallographica Section C'
_journal_page_first 1968
_journal_page_last 1969
_journal_paper_doi 10.1107/S0108270191002858
_journal_volume 47
_journal_year 1991
_chemical_formula_moiety LiC20H21O6.0.5(C2H5OH)
_chemical_formula_sum 'C42 H47 Li2 O13'
_space_group_IT_number 14
_space_group_name_Hall '-P 2yn'
_space_group_name_H-M_alt 'P 1 21/n 1'
_symmetry_cell_setting monoclinic
_symmetry_space_group_name_H-M 'P 1 21/n 1'
_cell_angle_alpha 90
_cell_angle_beta 102.09000
_cell_angle_gamma 90
_cell_formula_units_Z 4
_cell_length_a 9.970(4)
_cell_length_b 9.900(2)
_cell_length_c 19.790(10)
_cell_volume 1910.0(13)
_diffrn_radiation_type Mo
_diffrn_radiation_wavelength 0.71069
_exptl_absorpt_coefficient_mu 0.093
_exptl_crystal_density_diffrn 1.35
_exptl_crystal_F_000 820
_cod_data_source_file st0494.cif
_cod_data_source_block st0494a
_cod_original_cell_volume 1910(2)
_cod_original_sg_symbol_H-M P21/n
_cod_original_formula_sum 'Li2 C42 H47 O13'
_cod_database_code 2000257

loop_
_space_group_symop_id
_space_group_symop_operation_xyz
1 x,y,z
2 -x+1/2,y+1/2,-z+1/2
3 -x,-y,-z
4 x+1/2,-y+1/2,z+1/2

loop_
_atom_site_label
_atom_site_fract_x
_atom_site_fract_y
_atom_site_fract_z
O(1) .8104(2) -.1579(2) .34320(10)
O(2) .5403(2) -.1447(2) .27290(10)
O(3) .5024(2) .0655(2) .33990(10)
O(4) .7727(2) .0547(2) .40730(10)
O(5) .9489(3) .3235(3) .06390(10)
O(6A) .3504(4) .3537(4) .5071(2)
O(6B) .5930(10) .6230(10) .4472(6)
O(7B) .6540(10) .0120(10) .0632(6)
O(7A) .6030(10) .1260(10) .0322(6)
C(1) .8213(4) -.2760(4) .3022(2)
C(2) .6824(4) -.3419(4) .2843(2)
C(3) .5735(4) -.2614(4) .2362(2)
C(4) .4350(3) -.0631(3) .2399(2)
C(5) .3543(4) -.0863(3) .1754(2)
C(6) .2488(4) .0025(4) .1489(2)
C(7) .2256(4) .1126(4) .1858(2)
C(8) .3086(3) .1397(3) .2503(2)
C(9) .4129(3) .0510(3) .2772(2)
C(10) .4925(3) .1846(3) .3795(2)
C(11) .5948(3) .1757(3) .4477(2)
C(12) .7433(3) .1772(3) .4398(2)
C(13) .9070(3) .0303(3) .40440(10)
C(14) 1.0170(3) .1095(3) .4341(2)
C(15) 1.1485(3) .0725(4) .4272(2)
C(16) 1.1684(4) -.0397(4) .3908(2)
C(17) 1.0581(3) -.1197(4) .3610(2)
C(18) .9277(3) -.0850(3) .3690(2)
C(19) .5719(3) .2953(3) .4938(2)
C(20) .4507(3) .2765(3) .5280(2)
C(21) .4240(10) -.0050(10) -.0078(6)
C(22) .5310(10) .0240(10) .0371(5)
Li .6329(5) -.0935(6) .3731(3)
H1 .886 -.337 .328
H2 .850 -.251 .261
H3 .652 -.357 .326
H4 .692 -.426 .263
H5 .607 -.233 .197
H6 .494 -.315 .222
H7 .371 -.162 .149
H8 .193 -.014 .105
H9 .152 .171 .168
H10 .294 .218 .275
H11 .402 .192 .388
H12 .512 .262 .355
H13 .580 .091 .468
H14 .758 .252 .412
H15 .802 .184 .484
H16 1.004 .189 .459
H17 1.225 .126 .448
H18 1.258 -.063 .386
H19 1.072 -.197 .335
H20 .557 .374 .466
H21 .652 .306 .529
